data_7719120
loop_
_publ_author_name
'Saha, Priya'
'Tomita, Ryunosuke'
'Tsuneda, Takao'
'Jiang, Pingyu'
'Taketsugu, Tetsuya'
'Jin, Mingoo'
'Huang, Dennis Chung-Yang'

_publ_section_title
;
 Homoleptic copper(I)-bisphosphine complexes as photoredox catalysts.
;
_journal_issue 30
_journal_name_full 'Dalton transactions (Cambridge, England : 2003)'
_journal_page_first 11725
_journal_page_last 11731
_journal_paper_doi 10.1039/d5dt01099c
_journal_volume 54
_journal_year 2025
_chemical_formula_moiety 'C78 H64 Cu O2 P4, B F4, 0.25[C4H10O]'
_chemical_formula_sum 'C78 H64 B Cu F4 O2 P4'
_chemical_formula_weight 1307.635
_space_group_crystal_system orthorhombic
_space_group_IT_number 60
_space_group_name_Hall '-P 2n 2ab'
_space_group_name_H-M_alt 'P b c n'
_symmetry_Int_Tables_number 60
_atom_sites_solution_primary dual
_audit_creation_date 2025-07-04
_audit_creation_method
;
Olex2 1.5
(compiled 2025.05.31 svn.r86d253d1 for OlexSys, GUI svn.r7254)
;
_audit_update_record
;
2025-07-04 deposited with the CCDC.	2025-07-07 downloaded from the CCDC.
;
_cell_angle_alpha 90
_cell_angle_beta 90
_cell_angle_gamma 90
_cell_formula_units_Z 4
_cell_length_a 18.3976(1)
_cell_length_b 18.2710(1)
_cell_length_c 18.6164(1)
_cell_measurement_reflns_used 41470
_cell_measurement_temperature 153
_cell_measurement_theta_max 76.2190
_cell_measurement_theta_min 2.3990
_cell_volume 6257.76(6)
_computing_cell_refinement 'CrysAlisPro 1.171.40.69a (Rigaku OD, 2020)'
_computing_data_collection 'CrysAlisPro 1.171.40.69a (Rigaku OD, 2020)'
_computing_data_reduction 'CrysAlisPro 1.171.40.69a (Rigaku OD, 2020)'
_computing_molecular_graphics 'Olex2 1.5 (Dolomanov et al., 2009)'
_computing_publication_material 'Olex2 1.5 (Dolomanov et al., 2009)'
_computing_structure_refinement 'olex2.refine 1.5 (Bourhis et al., 2015)'
_computing_structure_solution 'SHELXT 2018/2 (Sheldrick, 2018)'
_diffrn_ambient_temperature 153
_diffrn_detector 'Hybrid Pixel Array Detector'
_diffrn_detector_area_resol_mean 10.0000
_diffrn_detector_type HyPix
_diffrn_measured_fraction_theta_full 0.9970
_diffrn_measured_fraction_theta_max 0.9831
_diffrn_measurement_details
;
List of Runs (angles in degrees, time in seconds):

  # Type    Start    End  Width  t~exp~   \w     \q     \k     \f   Frames
#--------------------------------------------------------------------------
  1  \w     63.00 121.00   0.50    5.58    --   49.02 148.00  84.00  116
  2  \w     77.00 174.00   0.50    5.58    --  102.75 127.00   9.00  194
  3  \w     95.00 174.00   0.50    5.58    --  102.75  37.00-120.00  158
  4  \w     94.00 174.00   0.50    5.58    --  102.75   8.00-177.00  160
  5  \w     95.00 174.00   0.50    5.58    --  102.75  37.00  90.00  158
  6  \w     31.00 111.00   0.50    5.58    --  102.75-125.00 -30.00  160
  7  \w     31.00  69.00   0.50    5.58    --  102.75 -57.00-120.00   76
  8  \w     31.00  69.00   0.50    5.58    --  102.75 -57.00 -90.00   76
  9  \w     31.00 106.00   0.50    5.58    --  102.75 -99.00-180.00  150
 10  \w     31.00  69.00   0.50    5.58    --  102.75 -57.00-180.00   76
 11  \w     28.00 104.00   0.50    5.58    --   49.02  77.00 -30.00  152
 12  \w     31.00  69.00   0.50    5.58    --  102.75 -57.00 150.00   76
 13  \w    -14.00  24.00   0.50    5.58    --  -49.02  19.00 -60.00   76
 14  \w    -14.00  24.00   0.50    5.58    --  -49.02  19.00   0.00   76
 15  \w    -37.00  23.00   0.50    5.58    --  -49.02  37.00-120.00  120
 16  \w    -62.00  23.00   0.50    5.58    --  -49.02  57.00-180.00  170
 17  \w    -65.00 -30.00   0.50    5.58    -- -102.00  57.00   0.00   70
 18  \w   -109.00 -30.00   0.50    5.58    -- -102.00 123.00 -79.00  158
 19  \w    -65.00 -30.00   0.50    5.58    -- -102.00  57.00-150.00   70
 20  \w   -111.00 -30.00   0.50    5.58    -- -102.00 125.00-180.00  162
 21  \w   -121.00 -74.00   0.50    5.58    --  -49.02-125.00 -30.00   94
;
_diffrn_measurement_device 'four-circle diffractometer'
_diffrn_measurement_device_type 'XtaLAB Synergy R, DW system, HyPix'
_diffrn_measurement_method '\w scans'
_diffrn_orient_matrix_type 'CrysAlisPro convention (1999,Acta A55,543-557)'
_diffrn_orient_matrix_UB_11 0.0736947000
_diffrn_orient_matrix_UB_12 0.0407583000
_diffrn_orient_matrix_UB_13 0.0009706000
_diffrn_orient_matrix_UB_21 -0.0407289000
_diffrn_orient_matrix_UB_22 0.0727892000
_diffrn_orient_matrix_UB_23 -0.0086124000
_diffrn_orient_matrix_UB_31 -0.0051075000
_diffrn_orient_matrix_UB_32 0.0071129000
_diffrn_orient_matrix_UB_33 0.0822712000
_diffrn_radiation_monochromator mirror
_diffrn_radiation_probe x-ray
_diffrn_radiation_type 'Cu K\a'
_diffrn_radiation_wavelength 1.54184
_diffrn_reflns_av_R_equivalents 0.0229
_diffrn_reflns_av_unetI/netI 0.0115
_diffrn_reflns_Laue_measured_fraction_full 0.9970
_diffrn_reflns_Laue_measured_fraction_max 0.9831
_diffrn_reflns_limit_h_max 23
_diffrn_reflns_limit_h_min -23
_diffrn_reflns_limit_k_max 22
_diffrn_reflns_limit_k_min -23
_diffrn_reflns_limit_l_max 18
_diffrn_reflns_limit_l_min -22
_diffrn_reflns_number 56712
_diffrn_reflns_point_group_measured_fraction_full 0.9970
_diffrn_reflns_point_group_measured_fraction_max 0.9831
_diffrn_reflns_theta_full 67.6840
_diffrn_reflns_theta_max 76.54
_diffrn_reflns_theta_min 3.41
_diffrn_source 'Rotating-anode X-ray tube'
_diffrn_source_type 'Rigaku (Cu) X-ray Source'
_exptl_absorpt_coefficient_mu 1.963
_exptl_absorpt_correction_T_max 1.00000
_exptl_absorpt_correction_T_min 0.62545
_exptl_absorpt_correction_type multi-scan
_exptl_absorpt_process_details
;
CrysAlisPro 1.171.40.69a (Rigaku Oxford Diffraction, 2020)
Empirical absorption correction using spherical harmonics,
 implemented in SCALE3 ABSPACK scaling algorithm.
;
_exptl_crystal_colour 'clear colourless'
_exptl_crystal_colour_lustre clear
_exptl_crystal_colour_primary colourless
_exptl_crystal_density_diffrn 1.388
_exptl_crystal_description block
_exptl_crystal_F_000 2716.766
_exptl_crystal_size_max 0.2
_exptl_crystal_size_mid 0.05
_exptl_crystal_size_min 0.05
_refine_diff_density_max 0.9664
_refine_diff_density_min -0.4815
_refine_diff_density_rms 0.0994
_refine_ls_d_res_high 0.7927
_refine_ls_d_res_low 12.9641
_refine_ls_goodness_of_fit_ref 1.0057
_refine_ls_hydrogen_treatment constr
_refine_ls_matrix_type full
_refine_ls_number_constraints 60
_refine_ls_number_parameters 430
_refine_ls_number_reflns 6470
_refine_ls_number_restraints 68
_refine_ls_restrained_S_all 1.0000
_refine_ls_R_factor_all 0.0744
_refine_ls_R_factor_gt 0.0733
_refine_ls_shift/su_max 0.0002
_refine_ls_shift/su_mean 0.0000
_refine_ls_structure_factor_coef Fsqd
_refine_ls_weighting_details 'w=1/[\s^2^(Fo^2^)+(0.0090P)^2^+33.1842P] where P=(Fo^2^+2Fc^2^)/3'
_refine_ls_weighting_scheme calc
_refine_ls_wR_factor_gt 0.1463
_refine_ls_wR_factor_ref 0.1467
_reflns_Friedel_coverage 0.0
_reflns_limit_h_max 23
_reflns_limit_h_min 0
_reflns_limit_k_max 23
_reflns_limit_k_min 0
_reflns_limit_l_max 22
_reflns_limit_l_min 0
_reflns_number_gt 6253
_reflns_number_total 6470
_reflns_threshold_expression I>=2u(I)
_cod_data_source_file d5dt01099c2.cif
_cod_data_source_block CuXantPhos2BF4
_cod_depositor_comments 'Adding full bibliography for 7719116--7719120.cif.'
_cod_database_code 7719120
_chemical_oxdiff_formula 'C O H P Cu B F'
_reflns_odcompleteness_completeness 99.97
_reflns_odcompleteness_iscentric 1
_reflns_odcompleteness_theta 66.97
_olex2_refinement_description
;
1. Fixed Uiso
 At 1.2 times of:
  All C(H) groups, {H01b,H01c,H01e} of C01I
 At 1.5 times of:
  {H00a,H00g,H00h} of C00X
2. Restrained distances
 B2-F3 = B2-F4 = B2-F5 = B2-F6
 1.42 with sigma of 0.02
 F3-F4 \\sim F4-F5 \\sim F5-F6 \\sim F6-F3 \\sim F4-F6 \\sim F3-F5
 with sigma of 0.04
 F3-F4 \\sim F3-F5 \\sim F3-F6 \\sim F4-F5 \\sim F4-F6 \\sim F5-F6
 with sigma of 0.02
 B2-F3 \\sim B2-F4 \\sim B2-F5 \\sim B2-F6
 with sigma of 0.01
3. Uiso/Uaniso restraints and constraints
B2 \\sim F3 \\sim F4 \\sim F5 \\sim F6: within 2A with sigma of 0.04 and sigma
for terminal atoms of 0.08 within 2A
4. Rigid body (RIGU) restrains
 B2, F3, F4, F5, F6
 with sigma for 1-2 distances of 0.01 and sigma for 1-3 distances of 0.001
5. Others
 Fixed Sof: B2(0.5) F3(0.5) F4(0.5) F5(0.5) F6(0.5)
6.a Riding coordinates:
 C00C(H00C), C00D(H00D), C00J(H00J), C00K(H00K), C00O(H00O), C00R(H00R),
 C00T(H00T), C011(H011), C014(H014), C016(H016), C017(H017), C018(H018),
 C01A(H01A), C01D(H01D), C01G(H01G), C01H(H01H), C01I(H01b,H01c,H01e),
 C01S(H01S)
6.b Aromatic/amide H refined with riding coordinates:
 C00B(H00B), C02D(H02D), C02A(H02A), C02B(H02B), C00E(H00E), C00F(H00F),
 C00U(H00U), C012(H012), C013(H013)
6.c Idealised Me refined as rotating group:
 C00X(H00a,H00g,H00h)
;
_olex2_submission_special_instructions 'No special instructions were received'
_oxdiff_exptl_absorpt_empirical_details
;
Empirical correction (ABSPACK) includes:
- Absorption correction using spherical harmonics
- Frame scaling
;
_oxdiff_exptl_absorpt_empirical_full_max 3.443
_oxdiff_exptl_absorpt_empirical_full_min 0.670

loop_
_space_group_symop_id
_space_group_symop_operation_xyz
1 x,y,z
2 x+1/2,-y+1/2,-z
3 -x,y,-z+1/2
4 -x+1/2,-y+1/2,z+1/2
5 -x,-y,-z
6 -x-1/2,y-1/2,z
7 x,-y,z-1/2
8 x-1/2,y-1/2,-z-1/2

loop_
_atom_site_label
_atom_site_type_symbol
_atom_site_fract_x
_atom_site_fract_y
_atom_site_fract_z
_atom_site_U_iso_or_equiv
_atom_site_adp_type
_atom_site_occupancy
_atom_site_site_symmetry_order
_atom_site_refinement_flags_posn
_atom_site_refinement_flags_adp
_atom_site_refinement_flags_occupancy
_atom_site_disorder_group
Cu01 Cu 0.5 0.81251(4) 0.25 0.02702(18) Uani 1.000000 2 S T P .
P002 P 0.49567(5) 0.88718(4) 0.35620(5) 0.0281(2) Uani 1.000000 1 . . . .
P003 P 0.39875(5) 0.73144(5) 0.25542(5) 0.0309(2) Uani 1.000000 1 . . . .
O006 O 0.58538(15) 0.76195(13) 0.39351(13) 0.0337(6) Uani 1.000000 1 . . . .
C009 C 0.4176(2) 0.9496(2) 0.3664(2) 0.0347(9) Uani 1.000000 1 . . . .
C00A C 0.4943(2) 0.83869(18) 0.44198(19) 0.0309(8) Uani 1.000000 1 . . . .
C00B C 0.2447(2) 0.7238(3) 0.2591(2) 0.0474(10) Uani 1.000000 1 . . . .
H00B H 0.2508(2) 0.6774(3) 0.2813(2) 0.0568(12) Uiso 1.000000 1 R . . .
C01O C 0.3058(2) 0.7658(2) 0.2430(2) 0.0370(9) Uani 1.000000 1 . . . .
C02D C 0.2959(3) 0.8322(3) 0.2094(3) 0.0593(14) Uani 1.000000 1 . . . .
H02D H 0.3367(3) 0.8620(3) 0.1980(3) 0.0712(17) Uiso 1.000000 1 R . . .
C02A C 0.2267(3) 0.8553(4) 0.1924(4) 0.094(2) Uani 1.000000 1 . . . .
H02A H 0.2200(3) 0.9006(4) 0.1682(4) 0.113(3) Uiso 1.000000 1 R . . .
C02B C 0.1668(3) 0.8134(4) 0.2101(4) 0.0788(18) Uani 1.000000 1 . . . .
H02B H 0.1193(3) 0.8301(4) 0.1987(4) 0.095(2) Uiso 1.000000 1 R . . .
C00E C 0.1761(3) 0.7483(3) 0.2437(3) 0.0652(15) Uani 1.000000 1 . . . .
H00E H 0.1351(3) 0.7196(3) 0.2566(3) 0.0782(18) Uiso 1.000000 1 R . . .
C00C C 0.3538(3) 0.7110(2) 0.3972(2) 0.0446(10) Uani 1.000000 1 . . . .
H00C H 0.3294(3) 0.7563(2) 0.3903(2) 0.0535(13) Uiso 1.000000 1 R . . .
C00D C 0.4502(2) 0.8570(2) 0.4999(2) 0.0378(9) Uani 1.000000 1 . . . .
H00D H 0.4195(2) 0.8987(2) 0.4961(2) 0.0454(11) Uiso 1.000000 1 R . . .
C00F C 0.3793(2) 0.5871(2) 0.1931(2) 0.0409(10) Uani 1.000000 1 . . . .
H00F H 0.3729(2) 0.5673(2) 0.2399(2) 0.0490(12) Uiso 1.000000 1 R . . .
C00H C 0.5735(2) 0.9493(2) 0.3673(2) 0.0317(8) Uani 1.000000 1 . . . .
C00I C 0.3935(2) 0.6619(2) 0.1845(2) 0.0348(8) Uani 1.000000 1 . . . .
C00J C 0.3641(3) 1.0686(2) 0.3858(2) 0.0498(12) Uani 1.000000 1 . . . .
H00J H 0.3671(3) 1.1192(2) 0.3970(2) 0.0598(14) Uiso 1.000000 1 R . . .
C00K C 0.6456(3) 1.0479(2) 0.3178(3) 0.0502(12) Uani 1.000000 1 . . . .
H00K H 0.6523(3) 1.0828(2) 0.2806(3) 0.0602(14) Uiso 1.000000 1 R . . .
C00L C 0.6057(3) 0.6809(2) 0.5195(2) 0.0503(12) Uani 1.000000 1 . . . .
C00M C 0.5473(3) 0.7400(2) 0.5153(2) 0.0408(10) Uani 1.000000 1 . . . .
C00N C 0.5417(2) 0.77949(19) 0.4512(2) 0.0342(8) Uani 1.000000 1 . . . .
C00O C 0.5888(2) 0.9983(2) 0.3123(2) 0.0389(9) Uani 1.000000 1 . . . .
H00O H 0.5590(2) 0.9980(2) 0.2706(2) 0.0467(11) Uiso 1.000000 1 R . . .
C00Q C 0.3932(2) 0.6814(2) 0.3406(2) 0.0375(9) Uani 1.000000 1 . . . .
C00R C 0.4542(3) 0.8172(2) 0.5632(2) 0.0459(11) Uani 1.000000 1 . . . .
H00R H 0.4298(3) 0.8331(2) 0.6054(2) 0.0551(13) Uiso 1.000000 1 R . . .
C00S C 0.6001(2) 0.6877(2) 0.3858(2) 0.0354(9) Uani 1.000000 1 . . . .
C00T C 0.4251(3) 1.0241(2) 0.3819(2) 0.0381(9) Uani 1.000000 1 . . . .
H00T H 0.4724(3) 1.0435(2) 0.3896(2) 0.0457(11) Uiso 1.000000 1 R . . .
C00U C 0.4338(3) 0.6179(2) 0.3529(2) 0.0436(10) Uani 1.000000 1 . . . .
H00U H 0.4624(3) 0.5971(2) 0.3156(2) 0.0523(12) Uiso 1.000000 1 R . . .
C00W C 0.6080(3) 0.6435(2) 0.4466(2) 0.0422(10) Uani 1.000000 1 . . . .
C00X C 0.6800(3) 0.7174(3) 0.5324(3) 0.0675(17) Uani 1.000000 1 . . . .
H00a H 0.6796(8) 0.7424(19) 0.5790(10) 0.101(2) Uiso 1.000000 1 GR . . .
H00g H 0.7182(4) 0.6800(4) 0.532(2) 0.101(2) Uiso 1.000000 1 GR . . .
H00h H 0.6896(11) 0.7530(17) 0.4942(13) 0.101(2) Uiso 1.000000 1 GR . . .
C011 C 0.6754(3) 0.9988(3) 0.4323(3) 0.0524(12) Uani 1.000000 1 . . . .
H011 H 0.7065(3) 0.9978(3) 0.4730(3) 0.0629(14) Uiso 1.000000 1 R . . .
C012 C 0.3544(3) 0.6788(2) 0.4647(2) 0.0547(13) Uani 1.000000 1 . . . .
H012 H 0.3277(3) 0.7003(2) 0.5029(2) 0.0656(16) Uiso 1.000000 1 R . . .
C013 C 0.3482(2) 0.9218(2) 0.3537(3) 0.0456(10) Uani 1.000000 1 . . . .
H013 H 0.3423(2) 0.8714(2) 0.3426(3) 0.0547(12) Uiso 1.000000 1 R . . .
C014 C 0.4316(3) 0.5856(3) 0.4206(3) 0.0537(12) Uani 1.000000 1 . . . .
H014 H 0.4576(3) 0.5417(3) 0.4299(3) 0.0645(15) Uiso 1.000000 1 R . . .
C016 C 0.2954(3) 1.0404(3) 0.3733(3) 0.0537(13) Uani 1.000000 1 . . . .
H016 H 0.2529(3) 1.0698(3) 0.3761(3) 0.0645(15) Uiso 1.000000 1 R . . .
C017 C 0.3744(3) 0.5419(2) 0.1338(2) 0.0481(11) Uani 1.000000 1 . . . .
H017 H 0.3639(3) 0.4915(2) 0.1412(2) 0.0577(13) Uiso 1.000000 1 R . . .
C018 C 0.6181(2) 0.9498(2) 0.4273(2) 0.0398(9) Uani 1.000000 1 . . . .
H018 H 0.6106(2) 0.9155(2) 0.4649(2) 0.0477(11) Uiso 1.000000 1 R . . .
C01A C 0.3934(3) 0.6162(3) 0.4762(2) 0.0597(15) Uani 1.000000 1 . . . .
H01A H 0.3957(3) 0.5952(3) 0.5229(2) 0.0717(17) Uiso 1.000000 1 R . . .
C01D C 0.6195(3) 0.5698(2) 0.4353(2) 0.0489(12) Uani 1.000000 1 . . . .
H01D H 0.6248(3) 0.5382(2) 0.4755(2) 0.0586(14) Uiso 1.000000 1 R . . .
C01G C 0.5010(3) 0.7597(2) 0.5709(2) 0.0489(11) Uani 1.000000 1 . . . .
H01G H 0.5058(3) 0.7361(2) 0.6161(2) 0.0586(13) Uiso 1.000000 1 R . . .
C01H C 0.2882(3) 0.9664(3) 0.3571(3) 0.0574(13) Uani 1.000000 1 . . . .
H01H H 0.2412(3) 0.9459(3) 0.3502(3) 0.0689(16) Uiso 1.000000 1 R . . .
C01I C 0.5899(4) 0.6259(3) 0.5800(3) 0.079(2) Uani 1.000000 1 . . . .
H01b H 0.6310(4) 0.5927(3) 0.5865(3) 0.095(3) Uiso 1.000000 1 R . . .
H01c H 0.5459(4) 0.5977(3) 0.5692(3) 0.095(3) Uiso 1.000000 1 R . . .
H01e H 0.5822(4) 0.6538(3) 0.6244(3) 0.095(3) Uiso 1.000000 1 R . . .
C01S C 0.6882(3) 1.0485(3) 0.3779(3) 0.0567(13) Uani 1.000000 1 . . . .
H01S H 0.7285(3) 1.0808(3) 0.3811(3) 0.0680(16) Uiso 1.000000 1 R . . .
B2 B 0.5060(5) 0.4185(4) 0.2301(4) 0.060(3) Uani 0.500000 1 D U P -1
F3 F 0.5793(3) 0.4409(3) 0.2260(3) 0.0600(13) Uani 0.500000 1 D U P -1
F4 F 0.4725(4) 0.4213(3) 0.1627(3) 0.0704(14) Uani 0.500000 1 D U P -1
F5 F 0.5020(10) 0.3468(2) 0.2573(7) 0.0574(15) Uani 0.500000 1 D U P -1
F6 F 0.4694(4) 0.4652(3) 0.2772(3) 0.0694(14) Uani 0.500000 1 D U P -1

loop_
_atom_site_aniso_label
_atom_site_aniso_U_11
_atom_site_aniso_U_22
_atom_site_aniso_U_33
_atom_site_aniso_U_12
_atom_site_aniso_U_13
_atom_site_aniso_U_23
Cu01 0.0325(4) 0.0199(3) 0.0287(4) -0.000000 -0.0025(3) 0.000000
P002 0.0372(5) 0.0195(4) 0.0276(4) 0.0012(4) -0.0015(4) -0.0020(3)
P003 0.0380(5) 0.0244(4) 0.0303(5) -0.0066(4) -0.0038(4) 0.0037(4)
O006 0.0485(16) 0.0221(12) 0.0307(13) 0.0077(11) -0.0069(12) -0.0026(10)
C009 0.050(2) 0.0222(17) 0.0318(19) 0.0084(16) 0.0030(17) 0.0016(15)
C00A 0.044(2) 0.0200(15) 0.0283(18) -0.0020(16) -0.0032(16) -0.0024(13)
C00B 0.046(2) 0.050(2) 0.046(2) -0.013(2) 0.003(2) -0.005(2)
C01O 0.037(2) 0.039(2) 0.035(2) -0.0055(17) -0.0022(17) 0.0002(17)
C02D 0.040(2) 0.057(3) 0.081(4) 0.001(2) 0.001(2) 0.029(3)
C02A 0.049(3) 0.092(5) 0.140(6) 0.019(3) -0.008(4) 0.055(5)
C02B 0.035(3) 0.104(5) 0.097(5) 0.010(3) -0.006(3) 0.000(4)
C00E 0.043(3) 0.085(4) 0.067(3) -0.019(3) 0.002(3) -0.024(3)
C00C 0.069(3) 0.031(2) 0.034(2) -0.011(2) -0.006(2) 0.0008(17)
C00D 0.053(2) 0.0252(18) 0.035(2) -0.0028(17) 0.0029(18) -0.0041(15)
C00F 0.052(3) 0.0272(19) 0.043(2) -0.0136(18) -0.0062(19) 0.0043(17)
C00H 0.0347(19) 0.0263(17) 0.0341(19) 0.0029(15) -0.0001(16) -0.0086(15)
C00I 0.043(2) 0.0248(18) 0.037(2) -0.0094(16) -0.0061(17) 0.0035(15)
C00J 0.076(3) 0.034(2) 0.039(2) 0.023(2) -0.002(2) -0.0057(18)
C00K 0.063(3) 0.040(2) 0.048(3) -0.018(2) 0.014(2) -0.007(2)
C00L 0.079(3) 0.036(2) 0.035(2) 0.013(2) -0.022(2) -0.0030(18)
C00M 0.070(3) 0.0247(18) 0.0281(19) 0.0012(19) -0.0143(19) -0.0028(15)
C00N 0.052(2) 0.0224(17) 0.0285(18) -0.0001(16) -0.0093(17) -0.0027(14)
C00O 0.049(2) 0.0328(19) 0.035(2) -0.0071(18) 0.0054(18) -0.0081(16)
C00Q 0.053(2) 0.0280(19) 0.0312(19) -0.0163(18) -0.0085(18) 0.0032(15)
C00R 0.081(3) 0.028(2) 0.029(2) -0.003(2) 0.006(2) -0.0043(16)
C00S 0.046(2) 0.0237(17) 0.037(2) 0.0082(16) -0.0103(18) -0.0034(15)
C00T 0.054(3) 0.0277(18) 0.033(2) 0.0080(18) -0.0035(18) -0.0066(15)
C00U 0.058(3) 0.031(2) 0.042(2) -0.0100(19) -0.008(2) 0.0096(17)
C00W 0.059(3) 0.033(2) 0.035(2) 0.0115(19) -0.0155(19) -0.0008(17)
C00X 0.076(4) 0.059(3) 0.067(3) 0.019(3) -0.043(3) -0.022(3)
C011 0.049(3) 0.057(3) 0.051(3) -0.012(2) -0.008(2) -0.013(2)
C012 0.092(4) 0.040(2) 0.033(2) -0.021(3) -0.000(2) -0.0005(19)
C013 0.043(2) 0.036(2) 0.058(3) 0.0033(19) 0.007(2) 0.010(2)
C014 0.076(3) 0.038(2) 0.047(3) -0.013(2) -0.013(2) 0.015(2)
C016 0.058(3) 0.054(3) 0.049(3) 0.028(2) 0.013(2) 0.010(2)
C017 0.067(3) 0.029(2) 0.048(2) -0.019(2) -0.008(2) 0.0005(18)
C018 0.043(2) 0.040(2) 0.037(2) -0.0041(18) -0.0021(18) -0.0072(17)
C01A 0.103(4) 0.041(2) 0.035(2) -0.020(3) -0.013(3) 0.015(2)
C01D 0.074(3) 0.031(2) 0.042(2) 0.014(2) -0.019(2) 0.0078(18)
C01G 0.084(3) 0.036(2) 0.0259(19) -0.004(2) -0.008(2) -0.0005(16)
C01H 0.046(3) 0.051(3) 0.075(3) 0.007(2) 0.014(2) 0.017(3)
C01I 0.155(6) 0.047(3) 0.035(2) 0.035(4) -0.031(3) 0.004(2)
C01S 0.055(3) 0.059(3) 0.057(3) -0.024(2) 0.010(2) -0.014(2)
B2 0.085(7) 0.040(5) 0.054(7) -0.010(4) -0.001(5) 0.003(3)
F3 0.083(3) 0.039(2) 0.058(3) -0.0020(19) -0.008(2) -0.0010(17)
F4 0.082(3) 0.065(3) 0.064(3) 0.002(2) -0.007(2) 0.0034(17)
F5 0.069(3) 0.0401(17) 0.063(4) -0.000(2) -0.008(2) -0.0009(17)
F6 0.097(4) 0.045(2) 0.066(3) 0.007(2) -0.001(2) 0.0041(17)

loop_
_atom_type_symbol
_atom_type_scat_dispersion_real
_atom_type_scat_dispersion_imag
_atom_type_scat_Cromer_Mann_a1
_atom_type_scat_Cromer_Mann_a2
_atom_type_scat_Cromer_Mann_a3
_atom_type_scat_Cromer_Mann_a4
_atom_type_scat_Cromer_Mann_b1
_atom_type_scat_Cromer_Mann_b2
_atom_type_scat_Cromer_Mann_b3
_atom_type_scat_Cromer_Mann_b4
_atom_type_scat_Cromer_Mann_c
_atom_type_scat_source
_atom_type_scat_dispersion_source
B 0.00925 0.00394 2.05450 1.33260 1.09790 0.70680 23.21850 1.02100 60.34980 0.14030 -0.19320 'International Tables Volume C Table 6.1.1.4 (pp. 500-502)' 'Brennan, Cowan, Rev. Sci. Instrum., 1992, 63, 850'
C 0.01788 0.00908 2.31000 1.02000 1.58860 0.86500 20.84390 10.20750 0.56870 51.65120 0.21560 'International Tables Volume C Table 6.1.1.4 (pp. 500-502)' 'Brennan, Cowan, Rev. Sci. Instrum., 1992, 63, 850'
Cu -1.95575 0.59065 13.33800 7.16760 5.61580 1.67350 3.58280 0.24700 11.39660 64.81260 1.19100 'International Tables Volume C Table 6.1.1.4 (pp. 500-502)' 'Brennan, Cowan, Rev. Sci. Instrum., 1992, 63, 850'
F 0.07327 0.05351 3.53920 2.64120 1.51700 1.02430 10.28250 4.29440 0.26150 26.14760 0.27760 'International Tables Volume C Table 6.1.1.4 (pp. 500-502)' 'Brennan, Cowan, Rev. Sci. Instrum., 1992, 63, 850'
H 0.00000 0.00000 0.49300 0.32291 0.14019 0.04081 10.51090 26.12570 3.14236 57.79970 0.00304 'International Tables Volume C Table 6.1.1.4 (pp. 500-502)' 'Brennan, Cowan, Rev. Sci. Instrum., 1992, 63, 850'
O 0.04960 0.03234 3.04850 2.28680 1.54630 0.86700 13.27710 5.70110 0.32390 32.90890 0.25080 'International Tables Volume C Table 6.1.1.4 (pp. 500-502)' 'Brennan, Cowan, Rev. Sci. Instrum., 1992, 63, 850'
P 0.29730 0.43501 6.43450 4.17910 1.78000 1.49080 1.90670 27.15700 0.52600 68.16450 1.11490 'International Tables Volume C Table 6.1.1.4 (pp. 500-502)' 'Brennan, Cowan, Rev. Sci. Instrum., 1992, 63, 850'

loop_
_geom_angle_atom_site_label_1
_geom_angle_atom_site_label_2
_geom_angle_atom_site_label_3
_geom_angle
_geom_angle_site_symmetry_1
_geom_angle_site_symmetry_3
_geom_angle_publ_flag
P002 Cu01 P002 110.84(5) 3_655 . y
P003 Cu01 P002 114.44(3) . 3_655 y
P003 Cu01 P002 106.99(3) 3_655 3_655 y
P003 Cu01 P002 106.99(3) . . y
P003 Cu01 P002 114.44(3) 3_655 . y
P003 Cu01 P003 103.10(5) 3_655 . y
C009 P002 Cu01 117.51(13) . . ?
C00A P002 Cu01 116.39(11) . . ?
C00A P002 C009 101.47(18) . . ?
C00H P002 Cu01 114.62(12) . . ?
C00H P002 C009 102.31(16) . . ?
C00H P002 C00A 102.27(18) . . ?
C01O P003 Cu01 120.69(13) . . ?
C00I P003 Cu01 116.19(14) . . ?
C00I P003 C01O 95.57(19) . . ?
C00Q P003 Cu01 112.98(13) . . ?
C00Q P003 C01O 103.1(2) . . ?
C00Q P003 C00I 105.92(17) . . ?
C00S O006 C00N 114.9(3) . . ?
C00T C009 P002 123.2(3) . . ?
C013 C009 P002 118.0(3) . . ?
C013 C009 C00T 118.7(4) . . ?
C00D C00A P002 124.7(3) . . ?
C00N C00A P002 118.2(3) . . ?
C00N C00A C00D 117.1(3) . . ?
C01O C00B H00B 119.4(3) . . ?
C00E C00B H00B 119.4(3) . . ?
C00E C00B C01O 121.2(5) . . ?
C00B C01O P003 122.4(3) . . ?
C02D C01O P003 118.7(3) . . ?
C02D C01O C00B 118.5(4) . . ?
H02D C02D C01O 120.1(3) . . ?
C02A C02D C01O 119.7(5) . . ?
C02A C02D H02D 120.1(3) . . ?
H02A C02A C02D 119.6(3) . . ?
C02B C02A C02D 120.7(6) . . ?
C02B C02A H02A 119.6(4) . . ?
H02B C02B C02A 120.1(4) . . ?
C00E C02B C02A 119.8(5) . . ?
C00E C02B H02B 120.1(3) . . ?
C02B C00E C00B 120.0(5) . . ?
H00E C00E C00B 120.0(3) . . ?
H00E C00E C02B 120.0(3) . . ?
C00Q C00C H00C 118.9 . . ?
C012 C00C H00C 119.7(3) . . ?
C012 C00C C00Q 121.2(4) . . ?
H00D C00D C00A 118.8 . . ?
C00R C00D C00A 120.1(4) . . ?
C00R C00D H00D 121.0(3) . . ?
C00I C00F H00F 119.9(2) . . ?
C017 C00F H00F 119.9(2) . . ?
C017 C00F C00I 120.2(4) . . ?
C00O C00H P002 118.3(3) . . ?
C018 C00H P002 123.7(3) . . ?
C018 C00H C00O 118.0(4) . . ?
C00F C00I P003 127.1(3) . . ?
C00S C00I P003 115.9(3) 3_655 . ?
C00S C00I C00F 116.9(4) 3_655 . ?
C00T C00J H00J 122.3 . . ?
C016 C00J H00J 116.9(3) . . ?
C016 C00J C00T 120.8(4) . . ?
C00O C00K H00K 118.9 . . ?
C01S C00K H00K 121.2(3) . . ?
C01S C00K C00O 119.9(4) . . ?
C00W C00L C00M 106.9(3) . . ?
C00X C00L C00M 109.1(4) . . ?
C00X C00L C00W 108.0(4) . . ?
C01I C00L C00M 111.5(5) . . ?
C01I C00L C00W 111.4(4) . . ?
C01I C00L C00X 109.7(4) . . ?
C00N C00M C00L 117.5(4) . . ?
C01G C00M C00L 125.4(4) . . ?
C01G C00M C00N 117.1(4) . . ?
C00A C00N O006 116.6(3) . . ?
C00M C00N O006 120.1(3) . . ?
C00M C00N C00A 123.3(4) . . ?
C00K C00O C00H 121.4(4) . . ?
H00O C00O C00H 118.7 . . ?
H00O C00O C00K 119.9(3) . . ?
C00C C00Q P003 119.5(3) . . ?
C00U C00Q P003 121.7(3) . . ?
C00U C00Q C00C 118.5(4) . . ?
H00R C00R C00D 121.1 . . ?
C01G C00R C00D 121.7(4) . . ?
C01G C00R H00R 116.5(2) . . ?
C00I C00S O006 116.2(3) 3_655 . ?
C00W C00S O006 120.0(3) . . ?
C00W C00S C00I 123.8(3) . 3_655 ?
C00J C00T C009 120.1(4) . . ?
H00T C00T C009 119.0 . . ?
H00T C00T C00J 120.9(3) . . ?
H00U C00U C00Q 120.5(3) . . ?
C014 C00U C00Q 118.9(5) . . ?
C014 C00U H00U 120.5(3) . . ?
C00S C00W C00L 117.5(3) . . ?
C01D C00W C00L 125.4(4) . . ?
C01D C00W C00S 117.1(4) . . ?
H00a C00X C00L 109.5 . . ?
H00g C00X C00L 109.5 . . ?
H00g C00X H00a 109.5 . . ?
H00h C00X C00L 109.5 . . ?
H00h C00X H00a 109.5 . . ?
H00h C00X H00g 109.5 . . ?
C018 C011 H011 119.9 . . ?
C01S C011 H011 119.7(3) . . ?
C01S C011 C018 120.4(4) . . ?
H012 C012 C00C 120.0(3) . . ?
C01A C012 C00C 120.1(5) . . ?
C01A C012 H012 120.0(3) . . ?
H013 C013 C009 119.6(2) . . ?
C01H C013 C009 120.7(4) . . ?
C01H C013 H013 119.6(3) . . ?
H014 C014 C00U 120.6 . . ?
C01A C014 C00U 121.7(5) . . ?
C01A C014 H014 117.7(3) . . ?
H016 C016 C00J 122.1 . . ?
C01H C016 C00J 119.0(4) . . ?
C01H C016 H016 118.8(3) . . ?
H017 C017 C00F 118.4 . . ?
C01D C017 C00F 121.1(4) 3_655 . ?
C01D C017 H017 120.4(2) 3_655 . ?
C011 C018 C00H 120.4(4) . . ?
H018 C018 C00H 120.3 . . ?
H018 C018 C011 119.2(3) . . ?
C014 C01A C012 119.5(4) . . ?
H01A C01A C012 120.3 . . ?
H01A C01A C014 120.2(3) . . ?
C017 C01D C00W 120.8(4) 3_655 . ?
H01D C01D C00W 119.3 . . ?
H01D C01D C017 119.9(2) . 3_655 ?
C00R C01G C00M 120.6(4) . . ?
H01G C01G C00M 119.0 . . ?
H01G C01G C00R 120.1(3) . . ?
C016 C01H C013 120.7(5) . . ?
H01H C01H C013 119.4 . . ?
H01H C01H C016 119.9(3) . . ?
H01b C01I C00L 110.5 . . ?
H01c C01I C00L 110.5 . . ?
H01c C01I H01b 109.8 . . ?
H01e C01I C00L 107.7 . . ?
H01e C01I H01b 109.3 . . ?
H01e C01I H01c 109.1 . . ?
C011 C01S C00K 119.8(4) . . ?
H01S C01S C00K 120.3 . . ?
H01S C01S C011 119.7(3) . . ?
F4 B2 F3 111.2(6) . . ?
F5 B2 F3 109.8(10) . . ?
F5 B2 F4 109.5(8) . . ?
F6 B2 F3 108.5(7) . . ?
F6 B2 F4 109.2(7) . . ?
F6 B2 F5 108.5(8) . . ?

loop_
_geom_bond_atom_site_label_1
_geom_bond_atom_site_label_2
_geom_bond_distance
_geom_bond_site_symmetry_2
_geom_bond_publ_flag
Cu01 P002 2.4034(9) . y
Cu01 P002 2.4034(9) 3_655 y
Cu01 P003 2.3821(10) . y
Cu01 P003 2.3821(10) 3_655 y
P002 C009 1.844(4) . ?
P002 C00A 1.826(4) . ?
P002 C00H 1.839(4) . ?
P003 C01O 1.837(4) . ?
P003 C00I 1.835(4) . ?
P003 C00Q 1.834(4) . ?
O006 C00N 1.378(5) . ?
O006 C00S 1.391(4) . ?
C009 C00T 1.399(5) . ?
C009 C013 1.395(6) . ?
C00A C00D 1.389(5) . ?
C00A C00N 1.400(5) . ?
C00B H00B 0.9500 . ?
C00B C01O 1.392(6) . ?
C00B C00E 1.369(7) . ?
C01O C02D 1.377(6) . ?
C02D H02D 0.9500 . ?
C02D C02A 1.380(7) . ?
C02A H02A 0.9500 . ?
C02A C02B 1.381(8) . ?
C02B H02B 0.9500 . ?
C02B C00E 1.355(8) . ?
C00E H00E 0.9500 . ?
C00C H00C 0.9503 . ?
C00C C00Q 1.389(6) . ?
C00C C012 1.387(6) . ?
C00D H00D 0.9510 . ?
C00D C00R 1.387(6) . ?
C00F H00F 0.9500 . ?
C00F C00I 1.401(5) . ?
C00F C017 1.381(6) . ?
C00H C00O 1.389(6) . ?
C00H C018 1.387(5) . ?
C00I C00S 1.397(5) 3_655 ?
C00J H00J 0.9494 . ?
C00J C00T 1.386(6) . ?
C00J C016 1.385(7) . ?
C00K H00K 0.9495 . ?
C00K C00O 1.386(6) . ?
C00K C01S 1.366(7) . ?
C00L C00M 1.525(6) . ?
C00L C00W 1.520(6) . ?
C00L C00X 1.540(7) . ?
C00L C01I 1.536(7) . ?
C00M C00N 1.400(5) . ?
C00M C01G 1.388(6) . ?
C00O H00O 0.9504 . ?
C00Q C00U 1.399(6) . ?
C00R H00R 0.9503 . ?
C00R C01G 1.365(6) . ?
C00S C00W 1.397(5) . ?
C00T H00T 0.9505 . ?
C00U H00U 0.9500 . ?
C00U C014 1.392(6) . ?
C00W C01D 1.380(6) . ?
C00X H00a 0.9800 . ?
C00X H00g 0.9800 . ?
C00X H00h 0.9800 . ?
C011 H011 0.9496 . ?
C011 C018 1.388(6) . ?
C011 C01S 1.380(7) . ?
C012 H012 0.9500 . ?
C012 C01A 1.367(7) . ?
C013 H013 0.9500 . ?
C013 C01H 1.374(6) . ?
C014 H014 0.9498 . ?
C014 C01A 1.371(7) . ?
C016 H016 0.9500 . ?
C016 C01H 1.390(7) . ?
C017 H017 0.9509 . ?
C017 C01D 1.389(6) 3_655 ?
C018 H018 0.9496 . ?
C01A H01A 0.9512 . ?
C01D H01D 0.9502 . ?
C01G H01G 0.9496 . ?
C01H H01H 0.9510 . ?
C01I H01b 0.9769 . ?
C01I H01c 0.9804 . ?
C01I H01e 0.9814 . ?
C01S H01S 0.9495 . ?
B2 F3 1.411(9) . ?
B2 F4 1.398(8) . ?
B2 F5 1.407(8) . ?
B2 F6 1.396(8) . ?

loop_
_geom_torsion_atom_site_label_1
_geom_torsion_atom_site_label_2
_geom_torsion_atom_site_label_3
_geom_torsion_atom_site_label_4
_geom_torsion
_geom_torsion_site_symmetry_1
_geom_torsion_site_symmetry_2
_geom_torsion_site_symmetry_3
_geom_torsion_site_symmetry_4
_geom_torsion_publ_flag
Cu01 P002 C009 C00T -128.9(3) . . . . ?
Cu01 P002 C009 C013 47.1(2) . . . . ?
Cu01 P002 C00A C00D -137.3(3) . . . . ?
Cu01 P002 C00A C00N 43.9(2) . . . . ?
Cu01 P002 C00H C00O 56.3(2) . . . . ?
Cu01 P002 C00H C018 -123.4(3) . . . . ?
Cu01 P003 C01O C00B -167.4(3) . . . . ?
Cu01 P003 C01O C02D 19.7(3) . . . . ?
Cu01 P003 C00I C00F 133.4(3) . . . . ?
Cu01 P003 C00I C00S -51.0(2) . 3_655 3_655 . ?
Cu01 P003 C00I C00S -51.0(2) . . . 3_655 ?
Cu01 P003 C00Q C00C 90.5(2) . . . . ?
Cu01 P003 C00Q C00U -82.7(2) . . . . ?
P002 C009 C00T C00J 177.2(3) . . . . ?
P002 C009 C013 C01H -176.9(4) . . . . ?
P002 C00A C00D C00R -179.1(3) . . . . ?
P002 C00A C00N O006 -0.8(3) . . . . ?
P002 C00A C00N C00M 177.6(3) . . . . ?
P002 C00H C00O C00K 178.5(3) . . . . ?
P002 C00H C018 C011 -179.3(4) . . . . ?
P003 C01O C00B C00E -174.3(4) . . . . ?
P003 C01O C02D C02A 172.8(5) . . . . ?
P003 C00I C00F C017 177.6(4) . . . . ?
P003 C00I C00S O006 4.4(3) . . 3_655 3_655 ?
P003 C00I C00S C00W -175.3(3) . . 3_655 3_655 ?
P003 C00Q C00C C012 -173.2(3) . . . . ?
P003 C00Q C00U C014 175.0(3) . . . . ?
O006 C00N C00A C00D -179.7(3) . . . . ?
O006 C00N C00M C00L 3.3(4) . . . . ?
O006 C00N C00M C01G -179.1(4) . . . . ?
O006 C00S C00I P003 4.4(4) . . 3_655 3_655 ?
O006 C00S C00I C00F -179.5(4) . . 3_655 3_655 ?
O006 C00S C00W C00L -4.7(5) . . . . ?
O006 C00S C00W C01D 177.3(4) . . . . ?
C009 P002 C00A C00D -8.5(3) . . . . ?
C009 P002 C00A C00N 172.7(3) . . . . ?
C009 P002 C00H C00O -72.0(3) . . . . ?
C009 P002 C00H C018 108.3(3) . . . . ?
C009 C00T C00J C016 -1.1(5) . . . . ?
C009 C013 C01H C016 0.0(5) . . . . ?
C00A P002 C009 C00T 103.0(3) . . . . ?
C00A P002 C009 C013 -81.0(3) . . . . ?
C00A P002 C00H C00O -176.8(3) . . . . ?
C00A P002 C00H C018 3.5(3) . . . . ?
C00A C00D C00R C01G 0.5(5) . . . . ?
C00A C00N O006 C00S -146.2(3) . . . . ?
C00A C00N C00M C00L -175.1(4) . . . . ?
C00A C00N C00M C01G 2.6(5) . . . . ?
C00B C01O P003 C00I 67.6(4) . . . . ?
C00B C01O P003 C00Q -40.2(4) . . . . ?
C00B C01O C02D C02A -0.3(6) . . . . ?
C00B C00E C02B C02A -0.9(7) . . . . ?
C01O P003 C00I C00F -98.4(3) . . . . ?
C01O P003 C00I C00S 77.3(3) . . . 3_655 ?
C01O P003 C00Q C00C -41.5(3) . . . . ?
C01O P003 C00Q C00U 145.4(3) . . . . ?
C01O C00B C00E C02B 2.1(6) . . . . ?
C01O C02D C02A C02B 1.5(7) . . . . ?
C02D C01O P003 C00I -105.3(4) . . . . ?
C02D C01O P003 C00Q 146.9(4) . . . . ?
C02D C01O C00B C00E -1.5(6) . . . . ?
C02D C02A C02B C00E -0.9(9) . . . . ?
C00C C00Q P003 C00I -141.3(3) . . . . ?
C00C C00Q C00U C014 1.8(5) . . . . ?
C00C C012 C01A C014 -0.1(6) . . . . ?
C00D C00A P002 C00H 97.0(4) . . . . ?
C00D C00A C00N C00M -1.3(5) . . . . ?
C00D C00R C01G C00M 0.9(5) . . . . ?
C00F C00I P003 C00Q 7.0(5) . . . . ?
C00F C00I C00S O006 -179.5(4) . . 3_655 3_655 ?
C00F C00I C00S C00W 0.8(5) . . 3_655 3_655 ?
C00F C017 C01D C00W 0.4(6) . . 3_655 3_655 ?
C00H P002 C009 C00T -2.4(3) . . . . ?
C00H P002 C009 C013 173.5(3) . . . . ?
C00H P002 C00A C00N -81.8(2) . . . . ?
C00H C00O C00K C01S 0.7(5) . . . . ?
C00H C018 C011 C01S 0.9(5) . . . . ?
C00I P003 C00Q C00U 45.6(3) . . . . ?
C00I C00F C017 C01D -2.6(6) . . . 3_655 ?
C00I C00S O006 C00N 145.6(4) 3_655 . . . ?
C00I C00S C00W C00L 175.0(5) 3_655 . . . ?
C00I C00S C00W C01D -3.0(5) 3_655 . . . ?
C00J C00T C009 C013 1.3(5) . . . . ?
C00J C016 C01H C013 0.2(5) . . . . ?
C00K C00O C00H C018 -1.8(5) . . . . ?
C00K C01S C011 C018 -2.0(6) . . . . ?
C00L C00M C01G C00R 175.1(5) . . . . ?
C00L C00W C01D C017 -175.5(5) . . . 3_655 ?
C00M C00L C00W C00S 39.2(5) . . . . ?
C00M C00L C00W C01D -142.9(4) . . . . ?
C00M C00N O006 C00S 35.3(4) . . . . ?
C00N O006 C00S C00W -34.7(4) . . . . ?
C00N C00A C00D C00R -0.3(4) . . . . ?
C00N C00M C00L C00W -38.7(4) . . . . ?
C00N C00M C00L C00X 78.0(4) . . . . ?
C00N C00M C00L C01I -160.7(4) . . . . ?
C00N C00M C01G C00R -2.4(5) . . . . ?
C00O C00H C018 C011 1.0(5) . . . . ?
C00O C00K C01S C011 1.2(5) . . . . ?
C00Q P003 C00I C00S -177.3(3) . . . 3_655 ?
C00Q C00C C012 C01A -1.0(5) . . . . ?
C00Q C00U C014 C01A -2.9(5) . . . . ?
C00S C00I C00F C017 2.0(5) 3_655 . . . ?
C00S C00W C00L C00X -78.1(5) . . . . ?
C00S C00W C00L C01I 161.4(5) . . . . ?
C00S C00W C01D C017 2.4(5) . . . 3_655 ?
C00T C009 C013 C01H -0.7(5) . . . . ?
C00T C00J C016 C01H 0.4(5) . . . . ?
C00U C00Q C00C C012 0.1(5) . . . . ?
C00U C014 C01A C012 2.1(6) . . . . ?
C00W C00L C00M C01G 143.9(4) . . . . ?
C00W C00S C00I P003 -175.3(4) . . 3_655 3_655 ?
C00W C00S C00I C00F 0.8(5) . . 3_655 3_655 ?
C00W C01D C017 C00F 0.4(6) . . 3_655 3_655 ?
C00X C00L C00M C01G -99.5(4) . . . . ?
C00X C00L C00W C01D 99.7(4) . . . . ?
C01D C00W C00L C01I -20.8(6) . . . . ?
C01G C00M C00L C01I 21.8(5) . . . . ?

loop_
_restr_distance_atom_site_label_1
_restr_distance_atom_site_label_2
_restr_distance_site_symmetry_2
_restr_distance_target
_restr_distance_target_weight_param
_restr_distance_diff
B2 F3 1 1.4200 0.0200 0.0085
B2 F4 1 1.4200 0.0200 0.0220
B2 F5 1 1.4200 0.0200 0.0129
B2 F6 1 1.4200 0.0200 0.0237

loop_
_restr_equal_distance_atom_site_label_1
_restr_equal_distance_atom_site_label_2
_restr_equal_distance_site_symmetry_2
_restr_equal_distance_class_id
B2 F3 1 3
B2 F4 1 3
B2 F5 1 3
B2 F6 1 3
F3 F4 1 1
F3 F4 1 2
F3 F5 1 1
F3 F5 1 2
F3 F6 1 2
F4 F5 1 2
F4 F5 1 1
F4 F6 1 2
F4 F6 1 1
F5 F6 1 1
F5 F6 1 2
F6 F3 1 1

loop_
_restr_equal_distance_class_class_id
_restr_equal_distance_class_target_weight_param
_restr_equal_distance_class_average
_restr_equal_distance_class_esd
_restr_equal_distance_class_diff_max
1 0.0400 2.2913 0.0162 0.0275
2 0.0200 2.2913 0.0162 0.0275
3 0.0100 1.4032 0.0063 0.0083

loop_
_restr_U_similar_atom_site_label_1
_restr_U_similar_atom_site_label_2
_restr_U_similar_weight_param
B2 F3 0.0800
B2 F4 0.0800
B2 F5 0.0800

loop_
_restr_rigu_atom_site_label_1
_restr_rigu_atom_site_label_2
_restr_rigu_target_weight_param
_restr_rigu_u13_diff
_restr_rigu_u23_diff
_restr_rigu_u33_diff
B2 F3 0.010000 0.007667 -0.007525 -0.003647
B2 F4 0.010000 -0.010091 0.003202 -0.002194
B2 F5 0.010000 0.012171 -0.001737 -0.005262
B2 F6 0.010000 -0.010880 0.001298 -0.000876
F3 F4 0.001000 -0.009699 -0.000747 -0.003978
F3 F5 0.001000 -0.006966 -0.002095 0.002700
F3 F6 0.001000 -0.003315 0.006771 -0.005882
F4 F5 0.001000 0.007466 -0.006155 0.005872
F4 F6 0.001000 -0.009440 0.000629 0.000280
F5 F6 0.001000 -0.002363 0.002600 -0.003545
